data_4036382
loop_
_publ_author_name
'O'Reilly, Steven'
'Aylward, Miriam'
'Keogh-Hansen, Caoimhe'
'Fitzpatrick, Brian'
'McManus, Helen A.'
'M\"uller-Bunz, Helge'
'Guiry, Patrick J.'

_publ_section_title
;
 Synthesis of Bis(oxazoline) Ligands Possessing C-5 gem-Disubstitution and
 Their Application in Asymmetric Friedel-Crafts Alkylations.
;
_journal_issue 20
_journal_name_full 'The Journal of organic chemistry'
_journal_page_first 10177
_journal_page_last 10186
_journal_paper_doi 10.1021/acs.joc.5b01767
_journal_volume 80
_journal_year 2015
_chemical_absolute_configuration ad
_chemical_formula_moiety 'C27 H35 Cl2 N3 O2 Zn, C H2 Cl2'
_chemical_formula_sum 'C28 H37 Cl4 N3 O2 Zn'
_chemical_formula_weight 654.78
_space_group_IT_number 4
_space_group_name_Hall 'P 2yb'
_space_group_name_H-M_alt 'P 1 21 1'
_symmetry_cell_setting monoclinic
_symmetry_space_group_name_Hall 'P 2yb'
_symmetry_space_group_name_H-M 'P 1 21 1'
_atom_sites_solution_hydrogens geom
_atom_sites_solution_primary direct
_atom_sites_solution_secondary difmap
_audit_creation_method SHELXL-97
_cell_angle_alpha 90.00
_cell_angle_beta 94.336(1)
_cell_angle_gamma 90.00
_cell_formula_units_Z 2
_cell_length_a 9.9185(8)
_cell_length_b 10.6832(9)
_cell_length_c 14.5573(12)
_cell_measurement_temperature 293(2)
_cell_volume 1538.1(2)
_computing_cell_refinement 'Bruker SAINT'
_computing_data_collection 'Bruker SMART'
_computing_data_reduction 'Bruker SAINT'
_computing_molecular_graphics 'Bruker SHELXTL'
_computing_publication_material 'Bruker SHELXTL'
_computing_structure_refinement 'SHELXL-97 (Sheldrick, 2008)'
_computing_structure_solution 'SHELXS-97 (Sheldrick, 2008)'
_diffrn_ambient_temperature 293(2)
_diffrn_detector_area_resol_mean 8.366
_diffrn_measured_fraction_theta_full 0.997
_diffrn_measured_fraction_theta_max 0.937
_diffrn_measurement_device_type 'CCD area detector'
_diffrn_measurement_method '\p and \w scans'
_diffrn_radiation_monochromator graphite
_diffrn_radiation_source 'sealed tube'
_diffrn_radiation_type MoK\a
_diffrn_radiation_wavelength 0.71073
_diffrn_reflns_av_R_equivalents 0.0171
_diffrn_reflns_av_sigmaI/netI 0.0296
_diffrn_reflns_limit_h_max 13
_diffrn_reflns_limit_h_min -13
_diffrn_reflns_limit_k_max 14
_diffrn_reflns_limit_k_min -14
_diffrn_reflns_limit_l_max 19
_diffrn_reflns_limit_l_min -19
_diffrn_reflns_number 13999
_diffrn_reflns_theta_full 28.00
_diffrn_reflns_theta_max 29.35
_diffrn_reflns_theta_min 2.37
_exptl_absorpt_coefficient_mu 1.176
_exptl_absorpt_correction_T_max 0.5910
_exptl_absorpt_correction_T_min 0.4531
_exptl_absorpt_correction_type multi-scan
_exptl_absorpt_process_details
; 
 SADABS v.2.10 (Bruker,2003) was used for absorption correction. 
 R(int) for selected reflections was 0.044 before and 0.017 after 
 correction. The ratio of minimum to maximum transmission is 0.766667.
 An additional spherical absorption correction with \m*r=0.4 was applied. 
 The \l/2 correction factor is 0.0015.
;
_exptl_crystal_colour yellow
_exptl_crystal_density_diffrn 1.414
_exptl_crystal_density_method 'not measured'
_exptl_crystal_description prism
_exptl_crystal_F_000 680
_exptl_crystal_size_max 0.80
_exptl_crystal_size_mid 0.60
_exptl_crystal_size_min 0.50
_refine_diff_density_max 0.751
_refine_diff_density_min -0.281
_refine_diff_density_rms 0.056
_refine_ls_abs_structure_details 'Flack H D (1983), Acta Cryst. A39, 876-881'
_refine_ls_abs_structure_Flack -0.001(8)
_refine_ls_extinction_method none
_refine_ls_goodness_of_fit_ref 1.044
_refine_ls_hydrogen_treatment constr
_refine_ls_matrix_type full
_refine_ls_number_parameters 360
_refine_ls_number_reflns 7493
_refine_ls_number_restraints 1
_refine_ls_restrained_S_all 1.043
_refine_ls_R_factor_all 0.0390
_refine_ls_R_factor_gt 0.0366
_refine_ls_shift/su_max 0.013
_refine_ls_shift/su_mean 0.001
_refine_ls_structure_factor_coef Fsqd
_refine_ls_weighting_details 'calc w=1/[\s^2^(Fo^2^)+(0.0579P)^2^+0.2595P] where P=(Fo^2^+2Fc^2^)/3'
_refine_ls_weighting_scheme calc
_refine_ls_wR_factor_gt 0.0945
_refine_ls_wR_factor_ref 0.0962
_reflns_number_gt 7058
_reflns_number_total 7493
_reflns_threshold_expression I>2\s(I)
_cod_data_source_file jo5b01767_si_001.cif
_cod_data_source_block gui001_18
_cod_original_sg_symbol_H-M 'P 21'
_cod_database_code 4036382

loop_
_symmetry_equiv_pos_as_xyz
'x, y, z'
'-x, y+1/2, -z'

loop_
_atom_site_label
_atom_site_type_symbol
_atom_site_fract_x
_atom_site_fract_y
_atom_site_fract_z
_atom_site_U_iso_or_equiv
_atom_site_adp_type
_atom_site_occupancy
_atom_site_symmetry_multiplicity
_atom_site_calc_flag
_atom_site_refinement_flags
_atom_site_disorder_assembly
_atom_site_disorder_group
Zn Zn 0.26905(2) 0.50309(2) 0.259657(15) 0.03693(7) Uani 1 1 d . . .
Cl1 Cl 0.39357(8) 0.61176(6) 0.16535(5) 0.05572(17) Uani 1 1 d . . .
Cl2 Cl 0.15538(8) 0.60671(6) 0.36193(5) 0.06075(19) Uani 1 1 d . . .
O1 O 0.03206(17) 0.20671(17) 0.14992(12) 0.0459(4) Uani 1 1 d . . .
O2 O 0.47374(17) 0.17513(15) 0.34265(12) 0.0432(4) Uani 1 1 d . . .
N1 N 0.12619(18) 0.39246(17) 0.18727(12) 0.0353(4) Uani 1 1 d . . .
N2 N 0.39955(18) 0.37163(17) 0.32067(12) 0.0337(4) Uani 1 1 d . . .
N3 N 0.2443(2) 0.03633(19) 0.23936(14) 0.0450(5) Uani 1 1 d . . .
C1 C 0.1422(2) 0.2781(2) 0.16244(14) 0.0356(4) Uani 1 1 d . . .
C2 C -0.0773(3) 0.2809(3) 0.1827(2) 0.0525(6) Uani 1 1 d . . .
H2A H -0.0991 0.2533 0.2433 0.063 Uiso 1 1 calc R . .
H2B H -0.1577 0.2751 0.1407 0.063 Uiso 1 1 calc R . .
C3 C -0.0221(2) 0.4144(2) 0.18635(16) 0.0424(5) Uani 1 1 d . . .
H3 H -0.0428 0.4535 0.2445 0.051 Uiso 1 1 calc R . .
C4 C -0.0740(3) 0.4993(3) 0.10523(17) 0.0535(6) Uani 1 1 d . . .
C5 C -0.0028(4) 0.6250(3) 0.1135(3) 0.0774(10) Uani 1 1 d . . .
H5A H 0.0918 0.6138 0.1063 0.116 Uiso 1 1 calc R . .
H5B H -0.0144 0.6604 0.1730 0.116 Uiso 1 1 calc R . .
H5C H -0.0409 0.6804 0.0665 0.116 Uiso 1 1 calc R . .
C6 C -0.2267(3) 0.5196(4) 0.1134(2) 0.0729(10) Uani 1 1 d . . .
H6A H -0.2407 0.5548 0.1726 0.109 Uiso 1 1 calc R . .
H6B H -0.2730 0.4409 0.1068 0.109 Uiso 1 1 calc R . .
H6C H -0.2614 0.5759 0.0659 0.109 Uiso 1 1 calc R . .
C7 C -0.0535(4) 0.4389(4) 0.0124(2) 0.0811(12) Uani 1 1 d . . .
H7A H -0.0883 0.4933 -0.0362 0.122 Uiso 1 1 calc R . .
H7B H -0.1006 0.3604 0.0079 0.122 Uiso 1 1 calc R . .
H7C H 0.0412 0.4251 0.0071 0.122 Uiso 1 1 calc R . .
C8 C 0.2710(2) 0.2208(2) 0.14057(14) 0.0366(4) Uani 1 1 d . . .
C9 C 0.3467(3) 0.2862(2) 0.07969(16) 0.0449(5) Uani 1 1 d . . .
H9 H 0.3212 0.3670 0.0620 0.054 Uiso 1 1 calc R . .
C10 C 0.4597(3) 0.2323(3) 0.04513(19) 0.0565(7) Uani 1 1 d . . .
H10 H 0.5103 0.2761 0.0046 0.068 Uiso 1 1 calc R . .
C11 C 0.4951(3) 0.1124(4) 0.0723(2) 0.0642(8) Uani 1 1 d . . .
H11 H 0.5682 0.0738 0.0475 0.077 Uiso 1 1 calc R . .
C12 C 0.4249(3) 0.0489(3) 0.1350(2) 0.0576(7) Uani 1 1 d . . .
H12 H 0.4532 -0.0310 0.1529 0.069 Uiso 1 1 calc R . .
C13 C 0.3114(3) 0.1008(2) 0.17308(16) 0.0414(5) Uani 1 1 d . . .
C14 C 0.3714(2) 0.2568(2) 0.33611(13) 0.0330(4) Uani 1 1 d . . .
C15 C 0.5912(2) 0.2441(2) 0.3161(2) 0.0497(6) Uani 1 1 d . . .
H15A H 0.6115 0.2229 0.2539 0.060 Uiso 1 1 calc R . .
H15B H 0.6698 0.2262 0.3578 0.060 Uiso 1 1 calc R . .
C16 C 0.5503(2) 0.3819(2) 0.32247(15) 0.0380(4) Uani 1 1 d . . .
H16 H 0.5749 0.4262 0.2672 0.046 Uiso 1 1 calc R . .
C17 C 0.6104(3) 0.4520(3) 0.40908(17) 0.0465(5) Uani 1 1 d . . .
C18 C 0.5870(4) 0.3817(4) 0.49676(19) 0.0727(10) Uani 1 1 d . . .
H18A H 0.6326 0.3025 0.4966 0.109 Uiso 1 1 calc R . .
H18B H 0.4918 0.3682 0.5002 0.109 Uiso 1 1 calc R . .
H18C H 0.6216 0.4298 0.5490 0.109 Uiso 1 1 calc R . .
C19 C 0.5477(3) 0.5822(3) 0.4123(2) 0.0647(8) Uani 1 1 d . . .
H19A H 0.4538 0.5748 0.4233 0.097 Uiso 1 1 calc R . .
H19B H 0.5561 0.6239 0.3546 0.097 Uiso 1 1 calc R . .
H19C H 0.5937 0.6298 0.4611 0.097 Uiso 1 1 calc R . .
C20 C 0.7626(3) 0.4664(4) 0.3995(3) 0.0718(9) Uani 1 1 d . . .
H20A H 0.8035 0.5094 0.4524 0.108 Uiso 1 1 calc R . .
H20B H 0.7767 0.5136 0.3449 0.108 Uiso 1 1 calc R . .
H20C H 0.8029 0.3851 0.3951 0.108 Uiso 1 1 calc R . .
C21 C 0.2371(2) 0.2068(2) 0.35332(14) 0.0354(4) Uani 1 1 d . . .
C22 C 0.1678(3) 0.2686(3) 0.42048(16) 0.0445(5) Uani 1 1 d . . .
H22 H 0.2018 0.3433 0.4455 0.053 Uiso 1 1 calc R . .
C23 C 0.0495(3) 0.2197(3) 0.44991(19) 0.0554(7) Uani 1 1 d . . .
H23 H 0.0039 0.2607 0.4946 0.067 Uiso 1 1 calc R . .
C24 C 0.0002(3) 0.1090(3) 0.4118(2) 0.0621(8) Uani 1 1 d . . .
H24 H -0.0775 0.0738 0.4328 0.075 Uiso 1 1 calc R . .
C25 C 0.0641(3) 0.0498(3) 0.3434(2) 0.0568(7) Uani 1 1 d . . .
H25 H 0.0272 -0.0235 0.3178 0.068 Uiso 1 1 calc R . .
C26 C 0.1837(2) 0.0974(2) 0.31118(16) 0.0403(5) Uani 1 1 d . . .
C27 C 0.2453(5) -0.0981(4) 0.2385(3) 0.0988(17) Uani 1 1 d . . .
H27A H 0.2239 -0.1274 0.1768 0.148 Uiso 1 1 calc R . .
H27B H 0.1792 -0.1289 0.2778 0.148 Uiso 1 1 calc R . .
H27C H 0.3333 -0.1277 0.2604 0.148 Uiso 1 1 calc R . .
C50 C 0.7250(6) 0.8293(7) 0.2484(3) 0.1135(19) Uani 1 1 d . . .
H50A H 0.6472 0.7835 0.2216 0.136 Uiso 0.733(4) 1 calc PR A 1
H50B H 0.7929 0.7686 0.2700 0.136 Uiso 0.733(4) 1 calc PR A 1
H50C H 0.6358 0.8617 0.2579 0.136 Uiso 0.267(4) 1 d PR A 2
H50D H 0.7118 0.7464 0.2220 0.136 Uiso 0.267(4) 1 d PR A 2
Cl3 Cl 0.78958(15) 0.92152(17) 0.16379(9) 0.1129(4) Uani 1 1 d . A .
Cl4 Cl 0.6787(2) 0.91245(17) 0.33850(12) 0.1014(7) Uani 0.733(4) 1 d P A 1
Cl4A Cl 0.7939(7) 0.8127(7) 0.3400(4) 0.147(4) Uani 0.267(4) 1 d P A 2

loop_
_atom_site_aniso_label
_atom_site_aniso_U_11
_atom_site_aniso_U_22
_atom_site_aniso_U_33
_atom_site_aniso_U_23
_atom_site_aniso_U_13
_atom_site_aniso_U_12
Zn 0.04559(12) 0.02879(11) 0.03759(12) 0.00064(13) 0.01101(9) 0.00329(14)
Cl1 0.0673(4) 0.0465(3) 0.0561(4) 0.0121(3) 0.0234(3) -0.0013(3)
Cl2 0.0775(5) 0.0489(3) 0.0595(4) -0.0103(3) 0.0294(4) 0.0090(3)
O1 0.0422(8) 0.0448(9) 0.0495(9) -0.0002(7) -0.0040(7) -0.0002(7)
O2 0.0429(8) 0.0342(8) 0.0514(9) -0.0013(7) -0.0034(7) 0.0050(6)
N1 0.0387(9) 0.0354(9) 0.0318(8) 0.0047(7) 0.0026(7) 0.0077(7)
N2 0.0370(9) 0.0337(9) 0.0302(8) -0.0040(6) 0.0019(7) -0.0024(6)
N3 0.0586(12) 0.0251(10) 0.0500(11) -0.0011(7) -0.0054(10) 0.0002(7)
C1 0.0425(10) 0.0358(10) 0.0278(9) 0.0025(8) -0.0016(8) 0.0053(8)
C2 0.0403(12) 0.0555(15) 0.0612(15) 0.0123(12) 0.0016(11) 0.0043(10)
C3 0.0416(11) 0.0486(12) 0.0371(10) 0.0052(10) 0.0043(9) 0.0117(10)
C4 0.0540(12) 0.0574(14) 0.0486(12) 0.0141(14) 0.0014(10) 0.0199(15)
C5 0.075(2) 0.0567(17) 0.100(3) 0.0334(18) 0.0041(19) 0.0185(15)
C6 0.0554(15) 0.083(3) 0.0786(19) 0.0151(19) -0.0066(14) 0.0275(17)
C7 0.101(3) 0.099(3) 0.0428(14) 0.0183(16) 0.0012(16) 0.043(2)
C8 0.0427(10) 0.0356(10) 0.0310(9) -0.0066(8) -0.0008(8) 0.0035(8)
C9 0.0518(13) 0.0470(13) 0.0361(10) -0.0048(10) 0.0046(9) 0.0028(10)
C10 0.0553(15) 0.0695(18) 0.0462(13) -0.0113(12) 0.0144(11) 0.0017(13)
C11 0.0585(16) 0.083(2) 0.0519(15) -0.0193(15) 0.0078(13) 0.0219(15)
C12 0.0630(16) 0.0508(13) 0.0579(16) -0.0137(12) -0.0031(13) 0.0208(12)
C13 0.0497(12) 0.0341(10) 0.0388(11) -0.0094(9) -0.0067(9) 0.0060(9)
C14 0.0375(9) 0.0351(10) 0.0259(8) -0.0016(7) -0.0014(7) 0.0014(8)
C15 0.0385(11) 0.0480(14) 0.0622(15) -0.0141(12) 0.0017(10) 0.0033(10)
C16 0.0372(10) 0.0393(10) 0.0375(10) -0.0055(8) 0.0034(8) -0.0026(8)
C17 0.0484(13) 0.0500(12) 0.0403(11) -0.0080(10) -0.0009(10) -0.0122(10)
C18 0.094(2) 0.083(2) 0.0383(13) -0.0011(14) -0.0093(14) -0.0234(19)
C19 0.0700(19) 0.0504(15) 0.072(2) -0.0247(14) -0.0046(15) -0.0108(14)
C20 0.0509(15) 0.083(2) 0.079(2) -0.0224(17) -0.0059(14) -0.0170(14)
C21 0.0407(10) 0.0335(10) 0.0316(9) 0.0064(8) -0.0001(8) -0.0011(8)
C22 0.0494(12) 0.0472(12) 0.0372(11) 0.0067(9) 0.0056(9) 0.0049(10)
C23 0.0525(14) 0.0673(17) 0.0479(14) 0.0184(13) 0.0127(11) 0.0055(13)
C24 0.0482(14) 0.079(2) 0.0591(16) 0.0269(15) 0.0046(12) -0.0090(13)
C25 0.0540(15) 0.0502(13) 0.0644(17) 0.0158(12) -0.0072(13) -0.0171(11)
C26 0.0455(12) 0.0333(10) 0.0410(11) 0.0086(9) -0.0044(9) -0.0014(9)
C27 0.185(6) 0.0288(16) 0.084(3) -0.0051(14) 0.014(3) 0.0011(19)
C50 0.135(5) 0.094(4) 0.113(4) -0.013(3) 0.021(4) -0.019(3)
Cl3 0.1115(9) 0.1494(13) 0.0787(6) 0.0163(7) 0.0133(6) 0.0100(9)
Cl4 0.1373(16) 0.0823(10) 0.0896(10) -0.0062(8) 0.0418(10) -0.0035(10)
Cl4A 0.156(6) 0.167(6) 0.107(4) 0.070(4) -0.056(4) -0.101(5)

loop_
_atom_type_symbol
_atom_type_description
_atom_type_scat_dispersion_real
_atom_type_scat_dispersion_imag
_atom_type_scat_source
C C 0.0033 0.0016 'International Tables Vol C Tables 4.2.6.8 and 6.1.1.4'
H H 0.0000 0.0000 'International Tables Vol C Tables 4.2.6.8 and 6.1.1.4'
N N 0.0061 0.0033 'International Tables Vol C Tables 4.2.6.8 and 6.1.1.4'
O O 0.0106 0.0060 'International Tables Vol C Tables 4.2.6.8 and 6.1.1.4'
Cl Cl 0.1484 0.1585 'International Tables Vol C Tables 4.2.6.8 and 6.1.1.4'
Zn Zn 0.2839 1.4301 'International Tables Vol C Tables 4.2.6.8 and 6.1.1.4'

loop_
_geom_angle_atom_site_label_1
_geom_angle_atom_site_label_2
_geom_angle_atom_site_label_3
_geom_angle
N2 Zn N1 102.31(7)
N2 Zn Cl2 112.51(5)
N1 Zn Cl2 105.20(5)
N2 Zn Cl1 105.04(5)
N1 Zn Cl1 111.83(5)
Cl2 Zn Cl1 118.84(3)
C1 O1 C2 105.50(19)
C14 O2 C15 105.62(18)
C1 N1 C3 106.9(2)
C1 N1 Zn 126.17(15)
C3 N1 Zn 123.52(15)
C14 N2 C16 107.31(18)
C14 N2 Zn 126.07(15)
C16 N2 Zn 123.39(14)
C13 N3 C26 122.6(2)
C13 N3 C27 119.0(2)
C26 N3 C27 118.3(2)
N1 C1 O1 117.6(2)
N1 C1 C8 125.7(2)
O1 C1 C8 116.56(19)
O1 C2 C3 104.26(19)
O1 C2 H2A 110.9
C3 C2 H2A 110.9
O1 C2 H2B 110.9
C3 C2 H2B 110.9
H2A C2 H2B 108.9
N1 C3 C2 101.80(18)
N1 C3 C4 111.79(18)
C2 C3 C4 115.1(2)
N1 C3 H3 109.3
C2 C3 H3 109.3
C4 C3 H3 109.3
C5 C4 C7 110.6(3)
C5 C4 C6 108.8(3)
C7 C4 C6 109.0(3)
C5 C4 C3 109.4(2)
C7 C4 C3 111.7(2)
C6 C4 C3 107.2(2)
C4 C5 H5A 109.5
C4 C5 H5B 109.5
H5A C5 H5B 109.5
C4 C5 H5C 109.5
H5A C5 H5C 109.5
H5B C5 H5C 109.5
C4 C6 H6A 109.5
C4 C6 H6B 109.5
H6A C6 H6B 109.5
C4 C6 H6C 109.5
H6A C6 H6C 109.5
H6B C6 H6C 109.5
C4 C7 H7A 109.5
C4 C7 H7B 109.5
H7A C7 H7B 109.5
C4 C7 H7C 109.5
H7A C7 H7C 109.5
H7B C7 H7C 109.5
C9 C8 C13 121.0(2)
C9 C8 C1 116.5(2)
C13 C8 C1 122.2(2)
C10 C9 C8 120.8(3)
C10 C9 H9 119.6
C8 C9 H9 119.6
C11 C10 C9 118.5(3)
C11 C10 H10 120.8
C9 C10 H10 120.8
C12 C11 C10 121.3(3)
C12 C11 H11 119.3
C10 C11 H11 119.3
C11 C12 C13 122.0(3)
C11 C12 H12 119.0
C13 C12 H12 119.0
N3 C13 C12 121.1(2)
N3 C13 C8 122.8(2)
C12 C13 C8 116.2(2)
N2 C14 O2 117.58(19)
N2 C14 C21 126.0(2)
O2 C14 C21 116.30(19)
O2 C15 C16 104.50(18)
O2 C15 H15A 110.9
C16 C15 H15A 110.9
O2 C15 H15B 110.9
C16 C15 H15B 110.9
H15A C15 H15B 108.9
N2 C16 C15 101.36(17)
N2 C16 C17 111.90(18)
C15 C16 C17 115.3(2)
N2 C16 H16 109.3
C15 C16 H16 109.3
C17 C16 H16 109.3
C18 C17 C19 109.7(3)
C18 C17 C20 110.0(3)
C19 C17 C20 108.5(2)
C18 C17 C16 111.9(2)
C19 C17 C16 109.5(2)
C20 C17 C16 107.2(2)
C17 C18 H18A 109.5
C17 C18 H18B 109.5
H18A C18 H18B 109.5
C17 C18 H18C 109.5
H18A C18 H18C 109.5
H18B C18 H18C 109.5
C17 C19 H19A 109.5
C17 C19 H19B 109.5
H19A C19 H19B 109.5
C17 C19 H19C 109.5
H19A C19 H19C 109.5
H19B C19 H19C 109.5
C17 C20 H20A 109.5
C17 C20 H20B 109.5
H20A C20 H20B 109.5
C17 C20 H20C 109.5
H20A C20 H20C 109.5
H20B C20 H20C 109.5
C22 C21 C26 120.5(2)
C22 C21 C14 116.5(2)
C26 C21 C14 122.9(2)
C23 C22 C21 120.7(3)
C23 C22 H22 119.6
C21 C22 H22 119.6
C24 C23 C22 118.9(3)
C24 C23 H23 120.6
C22 C23 H23 120.6
C25 C24 C23 121.1(3)
C25 C24 H24 119.4
C23 C24 H24 119.4
C24 C25 C26 121.5(3)
C24 C25 H25 119.2
C26 C25 H25 119.2
C25 C26 C21 117.1(2)
C25 C26 N3 120.0(2)
C21 C26 N3 122.9(2)
N3 C27 H27A 109.5
N3 C27 H27B 109.5
H27A C27 H27B 109.5
N3 C27 H27C 109.5
H27A C27 H27C 109.5
H27B C27 H27C 109.5
Cl4A C50 Cl3 122.9(4)
Cl4 C50 Cl3 113.0(4)
Cl4 C50 H50A 109.0
Cl3 C50 H50A 109.0
Cl4 C50 H50B 109.0
Cl3 C50 H50B 109.0
H50A C50 H50B 107.8
Cl4A C50 H50C 106.4
Cl3 C50 H50C 106.7
Cl4A C50 H50D 106.9
Cl3 C50 H50D 106.4
H50C C50 H50D 106.6

loop_
_geom_bond_atom_site_label_1
_geom_bond_atom_site_label_2
_geom_bond_distance
Zn N2 2.0647(18)
Zn N1 2.0711(19)
Zn Cl2 2.2286(6)
Zn Cl1 2.2392(6)
O1 C1 1.334(3)
O1 C2 1.453(3)
O2 C14 1.336(3)
O2 C15 1.455(3)
N1 C1 1.287(3)
N1 C3 1.489(3)
N2 C14 1.282(3)
N2 C16 1.497(3)
N3 C13 1.395(3)
N3 C26 1.405(3)
N3 C27 1.436(5)
C1 C8 1.473(3)
C2 C3 1.527(4)
C2 H2A 0.9700
C2 H2B 0.9700
C3 C4 1.546(3)
C3 H3 0.9800
C4 C5 1.518(5)
C4 C7 1.525(4)
C4 C6 1.543(4)
C5 H5A 0.9600
C5 H5B 0.9600
C5 H5C 0.9600
C6 H6A 0.9600
C6 H6B 0.9600
C6 H6C 0.9600
C7 H7A 0.9600
C7 H7B 0.9600
C7 H7C 0.9600
C8 C9 1.392(3)
C8 C13 1.413(3)
C9 C10 1.387(4)
C9 H9 0.9300
C10 C11 1.379(5)
C10 H10 0.9300
C11 C12 1.369(5)
C11 H11 0.9300
C12 C13 1.406(4)
C12 H12 0.9300
C14 C21 1.474(3)
C15 C16 1.531(3)
C15 H15A 0.9700
C15 H15B 0.9700
C16 C17 1.547(3)
C16 H16 0.9800
C17 C18 1.514(4)
C17 C19 1.526(4)
C17 C20 1.534(4)
C18 H18A 0.9600
C18 H18B 0.9600
C18 H18C 0.9600
C19 H19A 0.9600
C19 H19B 0.9600
C19 H19C 0.9600
C20 H20A 0.9600
C20 H20B 0.9600
C20 H20C 0.9600
C21 C22 1.402(3)
C21 C26 1.405(3)
C22 C23 1.381(4)
C22 H22 0.9300
C23 C24 1.380(5)
C23 H23 0.9300
C24 C25 1.374(5)
C24 H24 0.9300
C25 C26 1.404(4)
C25 H25 0.9300
C27 H27A 0.9600
C27 H27B 0.9600
C27 H27C 0.9600
C50 Cl4A 1.462(6)
C50 Cl4 1.677(5)
C50 Cl3 1.737(5)
C50 H50A 0.9700
C50 H50B 0.9700
C50 H50C 0.9700
C50 H50D 0.9700

loop_
_geom_torsion_atom_site_label_1
_geom_torsion_atom_site_label_2
_geom_torsion_atom_site_label_3
_geom_torsion_atom_site_label_4
_geom_torsion
N2 Zn N1 C1 -20.80(18)
Cl2 Zn N1 C1 -138.54(17)
Cl1 Zn N1 C1 91.13(18)
N2 Zn N1 C3 135.43(16)
Cl2 Zn N1 C3 17.70(16)
Cl1 Zn N1 C3 -112.64(15)
N1 Zn N2 C14 -22.00(17)
Cl2 Zn N2 C14 90.39(17)
Cl1 Zn N2 C14 -138.92(16)
N1 Zn N2 C16 135.05(16)
Cl2 Zn N2 C16 -112.56(14)
Cl1 Zn N2 C16 18.13(16)
C3 N1 C1 O1 -5.2(2)
Zn N1 C1 O1 154.23(15)
C3 N1 C1 C8 170.53(19)
Zn N1 C1 C8 -30.0(3)
C2 O1 C1 N1 -8.1(3)
C2 O1 C1 C8 175.75(19)
C1 O1 C2 C3 17.1(2)
C1 N1 C3 C2 15.3(2)
Zn N1 C3 C2 -144.85(16)
C1 N1 C3 C4 -108.1(2)
Zn N1 C3 C4 91.8(2)
O1 C2 C3 N1 -19.4(2)
O1 C2 C3 C4 101.7(2)
N1 C3 C4 C5 -60.0(3)
C2 C3 C4 C5 -175.5(2)
N1 C3 C4 C7 62.9(3)
C2 C3 C4 C7 -52.6(3)
N1 C3 C4 C6 -177.8(2)
C2 C3 C4 C6 66.7(3)
N1 C1 C8 C9 -49.3(3)
O1 C1 C8 C9 126.5(2)
N1 C1 C8 C13 135.9(2)
O1 C1 C8 C13 -48.4(3)
C13 C8 C9 C10 3.8(4)
C1 C8 C9 C10 -171.2(2)
C8 C9 C10 C11 0.2(4)
C9 C10 C11 C12 -2.9(5)
C10 C11 C12 C13 1.7(5)
C26 N3 C13 C12 146.1(2)
C27 N3 C13 C12 -29.3(4)
C26 N3 C13 C8 -33.7(3)
C27 N3 C13 C8 151.0(3)
C11 C12 C13 N3 -177.7(3)
C11 C12 C13 C8 2.1(4)
C9 C8 C13 N3 175.0(2)
C1 C8 C13 N3 -10.4(3)
C9 C8 C13 C12 -4.7(3)
C1 C8 C13 C12 169.9(2)
C16 N2 C14 O2 -4.9(2)
Zn N2 C14 O2 155.17(14)
C16 N2 C14 C21 170.95(19)
Zn N2 C14 C21 -29.0(3)
C15 O2 C14 N2 -7.9(3)
C15 O2 C14 C21 175.82(19)
C14 O2 C15 C16 16.6(2)
C14 N2 C16 C15 14.6(2)
Zn N2 C16 C15 -146.14(16)
C14 N2 C16 C17 -108.8(2)
Zn N2 C16 C17 90.5(2)
O2 C15 C16 N2 -18.5(2)
O2 C15 C16 C17 102.5(2)
N2 C16 C17 C18 64.0(3)
C15 C16 C17 C18 -51.1(3)
N2 C16 C17 C19 -57.8(3)
C15 C16 C17 C19 -172.9(2)
N2 C16 C17 C20 -175.4(2)
C15 C16 C17 C20 69.5(3)
N2 C14 C21 C22 -50.0(3)
O2 C14 C21 C22 125.9(2)
N2 C14 C21 C26 135.0(2)
O2 C14 C21 C26 -49.1(3)
C26 C21 C22 C23 3.4(3)
C14 C21 C22 C23 -171.7(2)
C21 C22 C23 C24 -0.2(4)
C22 C23 C24 C25 -2.3(4)
C23 C24 C25 C26 1.8(4)
C24 C25 C26 C21 1.3(4)
C24 C25 C26 N3 -178.2(2)
C22 C21 C26 C25 -3.8(3)
C14 C21 C26 C25 170.9(2)
C22 C21 C26 N3 175.7(2)
C14 C21 C26 N3 -9.5(3)
C13 N3 C26 C25 145.3(2)
C27 N3 C26 C25 -39.3(4)
C13 N3 C26 C21 -34.2(3)
C27 N3 C26 C21 141.1(3)
